data_7247201
loop_
_publ_author_name
'Goswami, Anindita'
'Dutta, Prantik'
'Biradha, Kumar'

_publ_section_title
;
 Metal--organic frameworks with open metal sites act as efficient
 heterogeneous catalysts for Knoevenagel condensation and the Chan--Lam
 coupling reaction
;
_journal_issue 36
_journal_name_full CrystEngComm
_journal_page_first 5092
_journal_page_last 5099
_journal_paper_doi 10.1039/D3CE00663H
_journal_volume 25
_journal_year 2023
_chemical_formula_sum 'C52 H84 Cd3 N6 O36'
_chemical_formula_weight 1706.45
_space_group_crystal_system monoclinic
_space_group_IT_number 15
_space_group_name_Hall '-C 2yc'
_space_group_name_H-M_alt 'C 1 2/c 1'
_atom_sites_solution_hydrogens geom
_audit_creation_method SHELXL-2018/3
_audit_update_record
;
2023-08-08 deposited with the CCDC.	2023-08-14 downloaded from the CCDC.
;
_cell_angle_alpha 90
_cell_angle_beta 102.065(6)
_cell_angle_gamma 90
_cell_formula_units_Z 4
_cell_length_a 36.833(5)
_cell_length_b 10.2950(14)
_cell_length_c 20.105(3)
_cell_measurement_reflns_used 10680
_cell_measurement_temperature 300(2)
_cell_measurement_theta_max 30.681
_cell_measurement_theta_min 2.835
_cell_volume 7455.3(18)
_computing_structure_refinement 'SHELXL-2018/3 (Sheldrick, 2018)'
_computing_structure_solution 'SHELXT 2014/5 (Sheldrick, 2014)'
_diffrn_ambient_temperature 300(2)
_diffrn_measured_fraction_theta_full 0.902
_diffrn_measured_fraction_theta_max 0.923
_diffrn_measurement_device_type 'Bruker APEX-2 CCD'
_diffrn_measurement_method hemisphere
_diffrn_radiation_type MoK\a
_diffrn_radiation_wavelength 0.71073
_diffrn_reflns_av_R_equivalents 0.0487
_diffrn_reflns_av_unetI/netI 0.0848
_diffrn_reflns_Laue_measured_fraction_full 0.902
_diffrn_reflns_Laue_measured_fraction_max 0.923
_diffrn_reflns_limit_h_max 52
_diffrn_reflns_limit_h_min -43
_diffrn_reflns_limit_k_max 8
_diffrn_reflns_limit_k_min -14
_diffrn_reflns_limit_l_max 20
_diffrn_reflns_limit_l_min -28
_diffrn_reflns_number 20273
_diffrn_reflns_point_group_measured_fraction_full 0.902
_diffrn_reflns_point_group_measured_fraction_max 0.923
_diffrn_reflns_theta_full 25.242
_diffrn_reflns_theta_max 30.681
_diffrn_reflns_theta_min 2.835
_exptl_absorpt_coefficient_mu 0.938
_exptl_absorpt_correction_type empirical
_exptl_absorpt_process_details sadabs
_exptl_crystal_colour white
_exptl_crystal_density_diffrn 1.520
_exptl_crystal_description rectangular
_exptl_crystal_F_000 3480
_exptl_crystal_size_max 0.6
_exptl_crystal_size_mid 0.4
_exptl_crystal_size_min 0.3
_exptl_transmission_factor_max 0.697
_exptl_transmission_factor_min 0.481
_refine_diff_density_max 2.197
_refine_diff_density_min -2.798
_refine_diff_density_rms 0.184
_refine_ls_extinction_method none
_refine_ls_goodness_of_fit_ref 1.340
_refine_ls_hydrogen_treatment constr
_refine_ls_matrix_type full
_refine_ls_number_parameters 457
_refine_ls_number_reflns 10680
_refine_ls_number_restraints 4
_refine_ls_restrained_S_all 1.339
_refine_ls_R_factor_all 0.1367
_refine_ls_R_factor_gt 0.0896
_refine_ls_shift/su_max 0.001
_refine_ls_shift/su_mean 0.000
_refine_ls_structure_factor_coef Fsqd
_refine_ls_weighting_details 'w=1/[\s^2^(Fo^2^)+(0.1000P)^2^] where P=(Fo^2^+2Fc^2^)/3'
_refine_ls_weighting_scheme calc
_refine_ls_wR_factor_gt 0.2264
_refine_ls_wR_factor_ref 0.2476
_reflns_Friedel_coverage 0.000
_reflns_number_gt 6679
_reflns_number_total 10680
_reflns_threshold_expression 'I > 2\s(I)'
_cod_data_source_file d3ce00663h2.cif
_cod_data_source_block Cd-CDA-MOF
_cod_depositor_comments 'Adding full bibliography for 7247201--7247202.cif.'
_cod_original_cell_volume 7455.3(17)
_cod_original_sg_symbol_H-M 'C 2/c'
_cod_database_code 7247201
_shelx_shelxl_version_number 2018/3
_shelx_space_group_comment
;
The symmetry employed for this shelxl refinement is uniquely defined
by the following loop, which should always be used as a source of
symmetry information in preference to the above space-group names.
They are only intended as comments.
;

loop_
_space_group_symop_operation_xyz
'x, y, z'
'-x, y, -z+1/2'
'x+1/2, y+1/2, z'
'-x+1/2, y+1/2, -z+1/2'
'-x, -y, -z'
'x, -y, z-1/2'
'-x+1/2, -y+1/2, -z'
'x+1/2, -y+1/2, z-1/2'

loop_
_atom_site_label
_atom_site_type_symbol
_atom_site_fract_x
_atom_site_fract_y
_atom_site_fract_z
_atom_site_U_iso_or_equiv
_atom_site_adp_type
_atom_site_occupancy
_atom_site_site_symmetry_order
_atom_site_calc_flag
_atom_site_refinement_flags_posn
_atom_site_refinement_flags_adp
_atom_site_refinement_flags_occupancy
_atom_site_disorder_assembly
_atom_site_disorder_group
Cd1 Cd 0.13421(2) 0.49364(3) 0.68190(2) 0.02199(13) Uani 1 1 d . . . . .
Cd2 Cd 0.500000 1.000000 0.500000 0.0510(2) Uani 1 2 d S . P . .
O11 O 0.64174(12) 0.7399(5) 0.6799(3) 0.0564(15) Uani 1 1 d . . . . .
O12 O 0.58854(11) 0.8407(4) 0.6581(3) 0.0448(12) Uani 1 1 d . . . . .
O13 O 0.64072(12) 0.2477(4) 0.6976(3) 0.0504(13) Uani 1 1 d . . . . .
O14 O 0.58819(12) 0.1493(4) 0.6603(3) 0.0488(13) Uani 1 1 d . . . . .
N11 N 0.48951(14) 0.4904(4) 0.6263(4) 0.0437(16) Uani 1 1 d . . . . .
H11 H 0.480204 0.423629 0.642331 0.052 Uiso 1 1 calc R U . . .
C11 C 0.58698(15) 0.6114(5) 0.6613(3) 0.0284(12) Uani 1 1 d . . . . .
C12 C 0.60615(16) 0.4943(4) 0.6718(3) 0.0286(12) Uani 1 1 d . . . . .
H12 H 0.631952 0.493404 0.683351 0.034 Uiso 1 1 calc R U . . .
C13 C 0.58629(14) 0.3785(5) 0.6648(3) 0.0276(12) Uani 1 1 d . . . . .
C14 C 0.54778(15) 0.3789(5) 0.6469(3) 0.0328(13) Uani 1 1 d . . . . .
H14 H 0.534795 0.300945 0.640212 0.039 Uiso 1 1 calc R U . . .
C15 C 0.52849(16) 0.4975(4) 0.6390(4) 0.0344(14) Uani 1 1 d . . . . .
C16 C 0.54823(15) 0.6129(5) 0.6462(4) 0.0379(15) Uani 1 1 d . . . . .
H16 H 0.535627 0.691772 0.640868 0.045 Uiso 1 1 calc R U . . .
C17 C 0.60747(16) 0.7389(5) 0.6672(3) 0.0298(12) Uani 1 1 d . . . . .
C18 C 0.60645(14) 0.2513(5) 0.6751(3) 0.0271(11) Uani 1 1 d . . . . .
O21 O 0.12878(14) 0.5028(4) 0.5489(3) 0.0421(12) Uani 1 1 d . . . . .
O22 O 0.17860(14) 0.5194(5) 0.6219(3) 0.0460(12) Uani 1 1 d . . . . .
O23 O 0.13505(10) 0.5039(3) 0.2958(2) 0.0223(7) Uani 1 1 d . . . . .
O24 O 0.18952(12) 0.5467(5) 0.2719(2) 0.0433(11) Uani 1 1 d . . . . .
N21 N 0.28080(12) 0.6003(5) 0.4937(3) 0.0365(12) Uani 1 1 d . . . . .
H21 H 0.290098 0.638538 0.463126 0.044 Uiso 1 1 calc R U . . .
C21 C 0.18320(16) 0.5342(6) 0.5070(3) 0.0315(13) Uani 1 1 d . . . . .
C22 C 0.16627(16) 0.5267(6) 0.4390(3) 0.0302(12) Uani 1 1 d . . . . .
H22 H 0.140953 0.509907 0.426385 0.036 Uiso 1 1 calc R U . . .
C23 C 0.18698(16) 0.5443(6) 0.3892(3) 0.0291(12) Uani 1 1 d . . . . .
C24 C 0.22543(15) 0.5683(6) 0.4089(3) 0.0315(12) Uani 1 1 d . . . . .
H24 H 0.239309 0.579870 0.375692 0.038 Uiso 1 1 calc R U . . .
C25 C 0.24293(14) 0.5750(6) 0.4771(3) 0.0316(12) Uani 1 1 d . . . . .
C26 C 0.22160(15) 0.5557(6) 0.5272(3) 0.0338(13) Uani 1 1 d . . . . .
H26 H 0.232903 0.557348 0.573153 0.041 Uiso 1 1 calc R U . . .
C27 C 0.16205(19) 0.5171(6) 0.5615(3) 0.0357(14) Uani 1 1 d . . . . .
C28 C 0.17036(16) 0.5337(6) 0.3163(3) 0.0299(12) Uani 1 1 d . . . . .
O32 O 0.47491(11) 0.6735(5) 0.5662(3) 0.0725(19) Uani 1 1 d . . . . .
O31 O 0.2958(3) 0.5313(11) 0.6044(5) 0.055(3) Uani 0.7 1 d . U P . .
O31A O 0.2920(9) 0.492(3) 0.5859(12) 0.074(8) Uani 0.3 1 d D U P . .
C31 C 0.34485(14) 0.6055(6) 0.5558(3) 0.0370(14) Uani 1 1 d . . . . .
H31 H 0.345293 0.692317 0.535994 0.044 Uiso 1 1 calc R U . . .
C32 C 0.36236(18) 0.5125(6) 0.5129(5) 0.0494(19) Uani 1 1 d . . . . .
H32A H 0.359586 0.424491 0.528307 0.059 Uiso 1 1 calc R U . . .
H32B H 0.349019 0.518538 0.466022 0.059 Uiso 1 1 calc R U . . .
C33 C 0.40285(16) 0.5383(8) 0.5158(4) 0.0419(15) Uani 1 1 d . . . . .
H33A H 0.405443 0.619530 0.492760 0.050 Uiso 1 1 calc R U . . .
H33B H 0.412870 0.469560 0.491887 0.050 Uiso 1 1 calc R U . . .
C34 C 0.42490(16) 0.5456(6) 0.5883(4) 0.0431(16) Uani 1 1 d . . . . .
H34 H 0.423632 0.459648 0.608694 0.052 Uiso 1 1 calc R U . . .
C35 C 0.40792(16) 0.6419(8) 0.6306(4) 0.059(2) Uani 1 1 d . . . . .
H35A H 0.410218 0.729214 0.613735 0.071 Uiso 1 1 calc R U . . .
H35B H 0.421329 0.638433 0.677494 0.071 Uiso 1 1 calc R U . . .
C36 C 0.36715(16) 0.6113(8) 0.6271(4) 0.0540(19) Uani 1 1 d . . . . .
H36A H 0.365262 0.528576 0.649224 0.065 Uiso 1 1 calc R U . . .
H36B H 0.356710 0.677376 0.652043 0.065 Uiso 1 1 calc R U . . .
C37 C 0.30497(15) 0.5713(7) 0.5533(4) 0.0398(15) Uani 1 1 d D U . . .
C38 C 0.46553(15) 0.5755(6) 0.5923(4) 0.051(2) Uani 1 1 d . . . . .
O1W O 0.44650(14) 0.9133(6) 0.5218(5) 0.111(3) Uani 1 1 d . . . . .
O2W O 0.51898(19) 0.7951(6) 0.4866(4) 0.098(2) Uani 1 1 d . . . . .
O3W O 0.4992(4) 1.0083(9) 0.6259(8) 0.050(4) Uani 0.4 1 d . . P . .
O3W' O 0.5289(2) 0.9889(6) 0.6082(5) 0.049(2) Uani 0.6 1 d . . P . .
O5W O 0.69896(15) 0.2953(6) 0.6304(3) 0.0699(17) Uani 1 1 d . . . . .
O6W O 0.59068(17) 0.7853(6) 0.4761(4) 0.096(2) Uani 1 1 d . . . . .
O7W O 0.29960(18) 0.3516(8) 0.7072(4) 0.118(3) Uani 1 1 d . . . . .
O8W O 0.6076(2) 0.7822(8) 0.3449(5) 0.127(3) Uani 1 1 d . . . . .
O9W O 0.5280(2) 0.7496(10) 0.3070(5) 0.147(4) Uani 1 1 d . . . . .
N1S N 0.22619(19) 0.2611(7) 0.7002(5) 0.079(2) Uani 1 1 d . . . . .
H1S1 H 0.208712 0.316896 0.706233 0.095 Uiso 1 1 calc R U . . .
H1S2 H 0.247851 0.302475 0.710365 0.095 Uiso 1 1 calc R U . . .
C1S C 0.2190(3) 0.2246(12) 0.6265(7) 0.105(4) Uani 1 1 d . . . . .
H1S3 H 0.237546 0.164159 0.618954 0.158 Uiso 1 1 calc R U . . .
H1S4 H 0.219804 0.300992 0.599502 0.158 Uiso 1 1 calc R U . . .
H1S5 H 0.194887 0.185104 0.613746 0.158 Uiso 1 1 calc R U . . .
C2S C 0.2271(3) 0.1515(11) 0.7496(6) 0.103(4) Uani 1 1 d . . . . .
H2S1 H 0.202580 0.116734 0.745570 0.154 Uiso 1 1 calc R U . . .
H2S2 H 0.235985 0.182970 0.795077 0.154 Uiso 1 1 calc R U . . .
H2S3 H 0.243429 0.084638 0.739904 0.154 Uiso 1 1 calc R U . . .

loop_
_atom_site_aniso_label
_atom_site_aniso_U_11
_atom_site_aniso_U_22
_atom_site_aniso_U_33
_atom_site_aniso_U_23
_atom_site_aniso_U_13
_atom_site_aniso_U_12
Cd1 0.01663(18) 0.02258(19) 0.0259(2) 0.00192(15) 0.00252(13) -0.00101(14)
Cd2 0.0428(4) 0.0459(4) 0.0566(6) 0.0141(3) -0.0068(4) -0.0074(3)
O11 0.022(2) 0.037(2) 0.106(5) 0.001(3) 0.004(2) -0.0076(18)
O12 0.031(2) 0.0205(17) 0.079(4) 0.003(2) 0.002(2) -0.0019(16)
O13 0.031(2) 0.031(2) 0.085(4) 0.005(2) 0.004(2) 0.0105(18)
O14 0.038(2) 0.0217(18) 0.077(4) -0.001(2) -0.012(2) 0.0030(18)
N11 0.016(2) 0.030(2) 0.084(5) 0.014(2) 0.008(3) -0.0004(18)
C11 0.026(3) 0.018(2) 0.041(4) 0.000(2) 0.005(2) -0.0022(19)
C12 0.021(2) 0.024(2) 0.039(3) 0.003(2) 0.004(2) 0.0002(19)
C13 0.025(2) 0.021(2) 0.037(4) 0.002(2) 0.006(2) 0.004(2)
C14 0.024(3) 0.018(2) 0.055(4) 0.003(2) 0.004(3) -0.001(2)
C15 0.018(2) 0.024(2) 0.058(4) 0.008(2) 0.000(2) 0.002(2)
C16 0.024(3) 0.018(2) 0.068(5) 0.006(3) 0.000(3) 0.003(2)
C17 0.034(3) 0.020(2) 0.036(3) 0.000(2) 0.006(2) -0.006(2)
C18 0.018(2) 0.023(2) 0.038(3) 0.002(2) 0.000(2) 0.0024(19)
O21 0.032(2) 0.063(3) 0.039(3) 0.006(2) 0.025(2) -0.0049(19)
O22 0.041(3) 0.075(3) 0.024(2) 0.003(2) 0.011(2) -0.007(2)
O23 0.0130(15) 0.036(2) 0.0168(17) -0.0004(14) -0.0001(13) -0.0056(13)
O24 0.044(3) 0.057(3) 0.030(3) 0.003(2) 0.011(2) -0.002(2)
N21 0.016(2) 0.058(3) 0.036(3) 0.006(3) 0.006(2) 0.000(2)
C21 0.022(3) 0.045(3) 0.030(3) 0.004(3) 0.010(2) -0.001(2)
C22 0.024(3) 0.041(3) 0.025(3) 0.000(2) 0.004(2) -0.004(2)
C23 0.031(3) 0.034(3) 0.023(3) 0.005(2) 0.006(2) 0.004(2)
C24 0.029(3) 0.038(3) 0.027(3) 0.001(2) 0.005(2) 0.000(2)
C25 0.018(2) 0.042(3) 0.033(3) 0.009(3) 0.003(2) 0.001(2)
C26 0.023(3) 0.050(3) 0.027(3) 0.000(3) 0.001(2) 0.000(3)
C27 0.038(3) 0.046(3) 0.028(3) 0.002(3) 0.016(3) -0.003(3)
C28 0.029(3) 0.035(3) 0.025(3) -0.003(2) 0.002(2) 0.000(2)
O32 0.017(2) 0.061(3) 0.132(6) 0.048(3) -0.002(3) -0.004(2)
O31 0.017(4) 0.113(9) 0.031(5) 0.023(5) -0.008(4) -0.004(4)
O31A 0.063(16) 0.091(14) 0.049(16) 0.039(8) -0.034(11) -0.042(12)
C31 0.013(2) 0.054(3) 0.041(4) 0.004(3) -0.001(2) 0.002(2)
C32 0.024(3) 0.062(5) 0.061(5) -0.011(3) 0.004(3) 0.000(3)
C33 0.022(3) 0.068(4) 0.036(4) -0.006(3) 0.007(3) -0.001(3)
C34 0.022(3) 0.040(3) 0.065(5) 0.008(3) 0.002(3) -0.001(3)
C35 0.020(3) 0.090(6) 0.063(5) -0.011(5) -0.003(3) -0.014(3)
C36 0.025(3) 0.088(5) 0.047(5) -0.009(4) 0.002(3) -0.006(3)
C37 0.021(3) 0.059(4) 0.038(4) 0.013(3) 0.003(2) 0.001(3)
C38 0.017(3) 0.042(3) 0.089(6) 0.016(4) 0.000(3) 0.005(3)
O1W 0.035(3) 0.068(4) 0.219(9) 0.073(5) -0.001(4) 0.003(3)
O2W 0.097(5) 0.066(4) 0.146(7) 0.001(4) 0.057(5) -0.001(4)
O3W 0.036(6) 0.045(6) 0.078(10) -0.040(6) 0.033(7) -0.007(5)
O3W' 0.048(5) 0.040(4) 0.050(6) 0.007(3) -0.013(4) -0.012(3)
O5W 0.061(3) 0.091(4) 0.066(4) -0.003(3) 0.033(3) -0.033(3)
O6W 0.083(4) 0.072(4) 0.138(7) -0.026(4) 0.034(4) -0.009(4)
O7W 0.067(4) 0.145(7) 0.132(7) 0.072(6) -0.005(4) 0.006(4)
O8W 0.157(7) 0.127(6) 0.107(7) -0.003(5) 0.049(6) -0.054(6)
O9W 0.123(6) 0.158(8) 0.168(10) 0.005(7) 0.051(6) -0.060(6)
N1S 0.057(4) 0.052(4) 0.129(8) -0.025(5) 0.019(5) 0.008(3)
C1S 0.100(8) 0.105(9) 0.107(11) 0.012(8) 0.014(7) 0.046(7)
C2S 0.106(8) 0.090(8) 0.103(10) 0.016(7) -0.003(7) 0.004(7)

loop_
_atom_type_symbol
_atom_type_description
_atom_type_scat_dispersion_real
_atom_type_scat_dispersion_imag
_atom_type_scat_source
C C 0.0033 0.0016 'International Tables Vol C Tables 4.2.6.8 and 6.1.1.4'
H H 0.0000 0.0000 'International Tables Vol C Tables 4.2.6.8 and 6.1.1.4'
Cd Cd -0.8075 1.2024 'International Tables Vol C Tables 4.2.6.8 and 6.1.1.4'
N N 0.0061 0.0033 'International Tables Vol C Tables 4.2.6.8 and 6.1.1.4'
O O 0.0106 0.0060 'International Tables Vol C Tables 4.2.6.8 and 6.1.1.4'

loop_
_geom_angle_atom_site_label_1
_geom_angle_atom_site_label_2
_geom_angle_atom_site_label_3
_geom_angle
_geom_angle_site_symmetry_1
_geom_angle_site_symmetry_3
_geom_angle_publ_flag
O22 Cd1 O12 123.88(18) . 3_445 ?
O22 Cd1 O23 132.84(16) . 6_566 ?
O12 Cd1 O23 94.19(16) 3_445 6_566 ?
O22 Cd1 O14 113.96(19) . 3_455 ?
O12 Cd1 O14 87.68(17) 3_445 3_455 ?
O23 Cd1 O14 92.12(16) 6_566 3_455 ?
O22 Cd1 O24 80.29(17) . 6_566 ?
O12 Cd1 O24 119.92(16) 3_445 6_566 ?
O23 Cd1 O24 55.15(13) 6_566 6_566 ?
O14 Cd1 O24 135.91(17) 3_455 6_566 ?
O22 Cd1 O11 91.03(16) . 3_445 ?
O12 Cd1 O11 52.13(14) 3_445 3_445 ?
O23 Cd1 O11 92.69(16) 6_566 3_445 ?
O14 Cd1 O11 139.76(14) 3_455 3_445 ?
O24 Cd1 O11 76.70(16) 6_566 3_445 ?
O22 Cd1 O13 83.61(16) . 3_455 ?
O12 Cd1 O13 138.93(14) 3_445 3_455 ?
O23 Cd1 O13 83.55(15) 6_566 3_455 ?
O14 Cd1 O13 51.61(14) 3_455 3_455 ?
O24 Cd1 O13 92.22(16) 6_566 3_455 ?
O11 Cd1 O13 168.40(17) 3_445 3_455 ?
O22 Cd1 O21 50.21(17) . . ?
O12 Cd1 O21 85.15(16) 3_445 . ?
O23 Cd1 O21 175.61(12) 6_566 . ?
O14 Cd1 O21 83.53(17) 3_455 . ?
O24 Cd1 O21 128.80(15) 6_566 . ?
O11 Cd1 O21 90.33(16) 3_445 . ?
O13 Cd1 O21 94.09(15) 3_455 . ?
O3W' Cd2 O3W' 180.0 . 5_676 ?
O3W' Cd2 O2W 88.4(3) . . ?
O3W' Cd2 O2W 91.6(3) 5_676 . ?
O3W' Cd2 O2W 91.6(3) . 5_676 ?
O3W' Cd2 O2W 88.4(3) 5_676 5_676 ?
O2W Cd2 O2W 180.0 . 5_676 ?
O3W' Cd2 O1W 87.2(3) . 5_676 ?
O3W' Cd2 O1W 92.8(3) 5_676 5_676 ?
O2W Cd2 O1W 92.4(2) . 5_676 ?
O2W Cd2 O1W 87.6(2) 5_676 5_676 ?
O3W' Cd2 O1W 92.8(3) . . ?
O3W' Cd2 O1W 87.2(3) 5_676 . ?
O2W Cd2 O1W 87.6(2) . . ?
O2W Cd2 O1W 92.4(2) 5_676 . ?
O1W Cd2 O1W 180.0 5_676 . ?
O3W' Cd2 O3W 150.9(4) . 5_676 ?
O3W' Cd2 O3W 29.1(4) 5_676 5_676 ?
O2W Cd2 O3W 77.4(3) . 5_676 ?
O2W Cd2 O3W 102.6(3) 5_676 5_676 ?
O1W Cd2 O3W 68.4(4) 5_676 5_676 ?
O1W Cd2 O3W 111.6(4) . 5_676 ?
O3W' Cd2 O3W 29.1(4) . . ?
O3W' Cd2 O3W 150.9(4) 5_676 . ?
O2W Cd2 O3W 102.6(3) . . ?
O2W Cd2 O3W 77.4(3) 5_676 . ?
O1W Cd2 O3W 111.6(4) 5_676 . ?
O1W Cd2 O3W 68.4(4) . . ?
O3W Cd2 O3W 180.0 5_676 . ?
C17 O11 Cd1 84.5(3) . 3 ?
C17 O12 Cd1 100.6(3) . 3 ?
C18 O13 Cd1 85.8(3) . 3_545 ?
C18 O14 Cd1 101.6(3) . 3_545 ?
C38 N11 C15 127.1(5) . . ?
C38 N11 H11 116.4 . . ?
C15 N11 H11 116.4 . . ?
C12 C11 C16 120.4(5) . . ?
C12 C11 C17 120.9(5) . . ?
C16 C11 C17 118.7(5) . . ?
C13 C12 C11 119.2(5) . . ?
C13 C12 H12 120.4 . . ?
C11 C12 H12 120.4 . . ?
C14 C13 C12 120.7(5) . . ?
C14 C13 C18 119.3(5) . . ?
C12 C13 C18 120.0(5) . . ?
C13 C14 C15 119.8(5) . . ?
C13 C14 H14 120.1 . . ?
C15 C14 H14 120.1 . . ?
C16 C15 C14 119.4(5) . . ?
C16 C15 N11 123.9(5) . . ?
C14 C15 N11 116.6(4) . . ?
C15 C16 C11 120.2(5) . . ?
C15 C16 H16 119.9 . . ?
C11 C16 H16 119.9 . . ?
O11 C17 O12 122.6(5) . . ?
O11 C17 C11 119.8(5) . . ?
O12 C17 C11 117.6(5) . . ?
O13 C18 O14 120.9(5) . . ?
O13 C18 C13 120.7(5) . . ?
O14 C18 C13 118.4(5) . . ?
C27 O21 Cd1 86.1(4) . . ?
C27 O22 Cd1 105.1(4) . . ?
C28 O23 Cd1 96.7(3) . 6_565 ?
C28 O24 Cd1 90.1(4) . 6_565 ?
C37 N21 C25 127.4(5) . . ?
C37 N21 H21 116.3 . . ?
C25 N21 H21 116.3 . . ?
C22 C21 C26 120.9(5) . . ?
C22 C21 C27 121.8(6) . . ?
C26 C21 C27 117.3(6) . . ?
C21 C22 C23 120.2(5) . . ?
C21 C22 H22 119.9 . . ?
C23 C22 H22 119.9 . . ?
C22 C23 C24 119.4(5) . . ?
C22 C23 C28 122.1(5) . . ?
C24 C23 C28 118.5(5) . . ?
C25 C24 C23 121.2(5) . . ?
C25 C24 H24 119.4 . . ?
C23 C24 H24 119.4 . . ?
C24 C25 N21 118.9(5) . . ?
C24 C25 C26 118.9(5) . . ?
N21 C25 C26 122.2(5) . . ?
C21 C26 C25 119.4(5) . . ?
C21 C26 H26 120.3 . . ?
C25 C26 H26 120.3 . . ?
O21 C27 O22 118.6(6) . . ?
O21 C27 C21 121.7(7) . . ?
O22 C27 C21 119.7(6) . . ?
O24 C28 O23 118.0(6) . . ?
O24 C28 C23 121.5(5) . . ?
O23 C28 C23 120.5(5) . . ?
O31A O31 C37 75.3(19) . . ?
O31 O31A C37 79(2) . . ?
C36 C31 C37 112.2(5) . . ?
C36 C31 C32 110.9(5) . . ?
C37 C31 C32 111.2(6) . . ?
C36 C31 H31 107.4 . . ?
C37 C31 H31 107.4 . . ?
C32 C31 H31 107.4 . . ?
C33 C32 C31 113.8(6) . . ?
C33 C32 H32A 108.8 . . ?
C31 C32 H32A 108.8 . . ?
C33 C32 H32B 108.8 . . ?
C31 C32 H32B 108.8 . . ?
H32A C32 H32B 107.7 . . ?
C32 C33 C34 111.9(6) . . ?
C32 C33 H33A 109.2 . . ?
C34 C33 H33A 109.2 . . ?
C32 C33 H33B 109.2 . . ?
C34 C33 H33B 109.2 . . ?
H33A C33 H33B 107.9 . . ?
C38 C34 C33 112.7(6) . . ?
C38 C34 C35 110.8(6) . . ?
C33 C34 C35 111.7(5) . . ?
C38 C34 H34 107.1 . . ?
C33 C34 H34 107.1 . . ?
C35 C34 H34 107.1 . . ?
C34 C35 C36 110.9(6) . . ?
C34 C35 H35A 109.5 . . ?
C36 C35 H35A 109.5 . . ?
C34 C35 H35B 109.5 . . ?
C36 C35 H35B 109.5 . . ?
H35A C35 H35B 108.0 . . ?
C31 C36 C35 112.9(6) . . ?
C31 C36 H36A 109.0 . . ?
C35 C36 H36A 109.0 . . ?
C31 C36 H36B 109.0 . . ?
C35 C36 H36B 109.0 . . ?
H36A C36 H36B 107.8 . . ?
O31 C37 N21 124.6(7) . . ?
O31 C37 C31 119.6(7) . . ?
N21 C37 C31 115.5(5) . . ?
O31 C37 O31A 26.0(18) . . ?
N21 C37 O31A 111.3(15) . . ?
C31 C37 O31A 129.6(18) . . ?
O32 C38 N11 123.3(5) . . ?
O32 C38 C34 120.7(6) . . ?
N11 C38 C34 115.9(6) . . ?
O3W' O3W Cd2 60.7(8) . . ?
O3W O3W' Cd2 90.2(9) . . ?
C1S N1S C2S 116.2(8) . . ?
C1S N1S H1S1 108.2 . . ?
C2S N1S H1S1 108.2 . . ?
C1S N1S H1S2 108.2 . . ?
C2S N1S H1S2 108.2 . . ?
H1S1 N1S H1S2 107.4 . . ?
N1S C1S H1S3 109.5 . . ?
N1S C1S H1S4 109.5 . . ?
H1S3 C1S H1S4 109.5 . . ?
N1S C1S H1S5 109.5 . . ?
H1S3 C1S H1S5 109.5 . . ?
H1S4 C1S H1S5 109.5 . . ?
N1S C2S H2S1 109.5 . . ?
N1S C2S H2S2 109.5 . . ?
H2S1 C2S H2S2 109.5 . . ?
N1S C2S H2S3 109.5 . . ?
H2S1 C2S H2S3 109.5 . . ?
H2S2 C2S H2S3 109.5 . . ?

loop_
_geom_bond_atom_site_label_1
_geom_bond_atom_site_label_2
_geom_bond_distance
_geom_bond_site_symmetry_2
_geom_bond_publ_flag
Cd1 O22 2.242(5) . ?
Cd1 O12 2.281(4) 3_445 ?
Cd1 O23 2.284(4) 6_566 ?
Cd1 O14 2.307(4) 3_455 ?
Cd1 O24 2.461(5) 6_566 ?
Cd1 O11 2.628(5) 3_445 ?
Cd1 O13 2.639(5) 3_455 ?
Cd1 O21 2.642(5) . ?
Cd2 O3W' 2.215(9) . ?
Cd2 O3W' 2.215(9) 5_676 ?
Cd2 O2W 2.256(6) . ?
Cd2 O2W 2.256(6) 5_676 ?
Cd2 O1W 2.288(5) 5_676 ?
Cd2 O1W 2.288(5) . ?
Cd2 O3W 2.540(16) 5_676 ?
Cd2 O3W 2.540(16) . ?
O11 C17 1.235(7) . ?
O12 C17 1.250(6) . ?
O13 C18 1.249(6) . ?
O14 C18 1.249(6) . ?
N11 C38 1.327(8) . ?
N11 C15 1.406(7) . ?
N11 H11 0.8600 . ?
C11 C12 1.391(7) . ?
C11 C16 1.396(7) . ?
C11 C17 1.507(7) . ?
C12 C13 1.390(7) . ?
C12 H12 0.9300 . ?
C13 C14 1.388(7) . ?
C13 C18 1.498(7) . ?
C14 C15 1.405(7) . ?
C14 H14 0.9300 . ?
C15 C16 1.385(7) . ?
C16 H16 0.9300 . ?
O21 C27 1.207(9) . ?
O22 C27 1.239(8) . ?
O23 C28 1.316(7) . ?
O24 C28 1.254(7) . ?
N21 C37 1.367(8) . ?
N21 C25 1.389(7) . ?
N21 H21 0.8600 . ?
C21 C22 1.383(9) . ?
C21 C26 1.405(8) . ?
C21 C27 1.481(8) . ?
C22 C23 1.390(8) . ?
C22 H22 0.9300 . ?
C23 C24 1.410(8) . ?
C23 C28 1.470(8) . ?
C24 C25 1.389(8) . ?
C24 H24 0.9300 . ?
C25 C26 1.416(8) . ?
C26 H26 0.9300 . ?
O32 C38 1.220(8) . ?
O31 O31A 0.55(4) . ?
O31 C37 1.219(12) . ?
O31A C37 1.203(10) . ?
C31 C36 1.498(9) . ?
C31 C37 1.501(7) . ?
C31 C32 1.518(9) . ?
C31 H31 0.9800 . ?
C32 C33 1.504(9) . ?
C32 H32A 0.9700 . ?
C32 H32B 0.9700 . ?
C33 C34 1.516(10) . ?
C33 H33A 0.9700 . ?
C33 H33B 0.9700 . ?
C34 C38 1.513(8) . ?
C34 C35 1.522(10) . ?
C34 H34 0.9800 . ?
C35 C36 1.522(8) . ?
C35 H35A 0.9700 . ?
C35 H35B 0.9700 . ?
C36 H36A 0.9700 . ?
C36 H36B 0.9700 . ?
O3W O3W' 1.237(14) . ?
N1S C1S 1.498(13) . ?
N1S C2S 1.499(13) . ?
N1S H1S1 0.8900 . ?
N1S H1S2 0.8900 . ?
C1S H1S3 0.9600 . ?
C1S H1S4 0.9600 . ?
C1S H1S5 0.9600 . ?
C2S H2S1 0.9600 . ?
C2S H2S2 0.9600 . ?
C2S H2S3 0.9600 . ?
